data_2204448
loop_
_publ_author_name
'Lei, Hou'
'Li, Dan'
'Ng, Seik Weng'

_publ_section_title '[4'-(4-Pyridyl)-2,2':6',2''-terpyridine-\k^3^<i>N</i>,<i>N</i>',<i>N</i>'']dithiocyanatozinc(II)'
_journal_issue 11
_journal_name_full 'Acta Crystallographica Section E'
_journal_page_first m1734
_journal_page_last m1735
_journal_paper_doi 10.1107/S1600536804026595
_journal_volume 60
_journal_year 2004
_chemical_formula_iupac '[Zn (N C S)2 (C20 H14 N4)]'
_chemical_formula_moiety 'C22 H14 N6 S2 Zn'
_chemical_formula_sum 'C22 H14 N6 S2 Zn'
_chemical_formula_weight 491.88
_chemical_name_systematic
;
[4'-(4-Pyridyl)-2,2':6',2''-terpyridine-\k^3^N,N',N'']dithiocyanatozinc(II)
;
_space_group_IT_number 2
_symmetry_cell_setting triclinic
_symmetry_space_group_name_Hall '-P 1'
_symmetry_space_group_name_H-M 'P -1'
_atom_sites_solution_hydrogens geom
_atom_sites_solution_primary direct
_atom_sites_solution_secondary difmap
_audit_creation_method SHELXL-97
_cell_angle_alpha 65.8620(10)
_cell_angle_beta 68.3600(10)
_cell_angle_gamma 80.3300(10)
_cell_formula_units_Z 2
_cell_length_a 9.5358(7)
_cell_length_b 10.7110(8)
_cell_length_c 12.2233(9)
_cell_measurement_reflns_used 2515
_cell_measurement_temperature 295(2)
_cell_measurement_theta_max 23.3
_cell_measurement_theta_min 2.2
_cell_volume 1058.79(14)
_computing_cell_refinement 'SAINT (Bruker, 2002)'
_computing_data_collection 'SMART (Bruker, 2002)'
_computing_data_reduction SAINT
_computing_molecular_graphics 'ORTEPII (Johnson, 1976)'
_computing_publication_material SHELXL97
_computing_structure_refinement 'SHELXL97 (Sheldrick, 1997)'
_computing_structure_solution 'SHELXS97 (Sheldrick, 1997)'
_diffrn_ambient_temperature 295(2)
_diffrn_measured_fraction_theta_full 0.99
_diffrn_measured_fraction_theta_max 0.99
_diffrn_measurement_device_type 'Bruker APEX area-detector'
_diffrn_measurement_method '\f and \w'
_diffrn_radiation_monochromator graphite
_diffrn_radiation_source 'fine-focus sealed tube'
_diffrn_radiation_type MoK\a
_diffrn_radiation_wavelength 0.71073
_diffrn_reflns_av_R_equivalents 0.021
_diffrn_reflns_av_sigmaI/netI 0.034
_diffrn_reflns_limit_h_max 11
_diffrn_reflns_limit_h_min -11
_diffrn_reflns_limit_k_max 12
_diffrn_reflns_limit_k_min -12
_diffrn_reflns_limit_l_max 14
_diffrn_reflns_limit_l_min -14
_diffrn_reflns_number 7692
_diffrn_reflns_theta_full 25.0
_diffrn_reflns_theta_max 25.0
_diffrn_reflns_theta_min 1.9
_diffrn_standards_decay_% 0
_diffrn_standards_interval_count 0
_diffrn_standards_interval_time 0
_diffrn_standards_number 0
_exptl_absorpt_coefficient_mu 1.380
_exptl_absorpt_correction_T_max 0.820
_exptl_absorpt_correction_T_min 0.702
_exptl_absorpt_correction_type multi-scan
_exptl_absorpt_process_details '(SADABS; Bruker, 2002)'
_exptl_crystal_colour yellow
_exptl_crystal_density_diffrn 1.543
_exptl_crystal_density_method 'not measured'
_exptl_crystal_description block
_exptl_crystal_F_000 500
_exptl_crystal_size_max 0.24
_exptl_crystal_size_mid 0.18
_exptl_crystal_size_min 0.15
_refine_diff_density_max 0.456
_refine_diff_density_min -0.439
_refine_ls_extinction_method none
_refine_ls_goodness_of_fit_ref 1.02
_refine_ls_hydrogen_treatment constr
_refine_ls_matrix_type full
_refine_ls_number_parameters 280
_refine_ls_number_reflns 3704
_refine_ls_number_restraints 0
_refine_ls_restrained_S_all 1.02
_refine_ls_R_factor_all 0.050
_refine_ls_R_factor_gt 0.041
_refine_ls_shift/su_max 0.001
_refine_ls_shift/su_mean 0.000
_refine_ls_structure_factor_coef Fsqd
_refine_ls_weighting_details 'calc w = 1/[\s^2^(Fo^2^)+(0.0693P)^2^+0.053P] where P = (Fo^2^+2Fc^2^)/3'
_refine_ls_weighting_scheme calc
_refine_ls_wR_factor_gt 0.105
_refine_ls_wR_factor_ref 0.110
_reflns_number_gt 3131
_reflns_number_total 3704
_reflns_threshold_expression I>2\s(I)
_cod_data_source_file bt6548.cif
_cod_data_source_block I
_cod_original_cell_volume 1058.80(10)
_cod_database_code 2204448
_cod_database_fobs_code 2204448

loop_
_symmetry_equiv_pos_as_xyz
'x, y, z'
'-x, -y, -z'

loop_
_atom_site_label
_atom_site_fract_x
_atom_site_fract_y
_atom_site_fract_z
_atom_site_U_iso_or_equiv
_atom_site_adp_type
_atom_site_calc_flag
_atom_site_refinement_flags
_atom_site_occupancy
_atom_site_type_symbol
Zn1 0.70480(4) 0.73441(3) 0.70744(3) 0.0469(2) Uani d . 1 Zn
S1 1.11860(10) 0.67270(10) 0.37950(10) 0.0782(3) Uani d . 1 S
S2 0.66900(10) 0.27120(10) 0.99090(10) 0.0599(3) Uani d . 1 S
N1 0.8158(3) 0.8052(2) 0.7962(2) 0.0460(6) Uani d . 1 N
N2 0.5822(2) 0.9091(2) 0.7280(2) 0.0355(5) Uani d . 1 N
N3 0.5197(3) 0.7532(2) 0.6369(2) 0.0493(6) Uani d . 1 N
N4 0.1503(3) 1.4821(3) 0.8279(3) 0.0649(8) Uani d . 1 N
N5 0.8719(4) 0.7526(3) 0.5468(3) 0.0694(8) Uani d . 1 N
N6 0.6816(3) 0.5417(3) 0.8243(3) 0.0627(8) Uani d . 1 N
C1 0.9373(4) 0.7445(3) 0.8287(3) 0.0580(10) Uani d . 1 C
C2 1.0095(4) 0.7958(4) 0.8776(3) 0.0630(10) Uani d . 1 C
C3 0.9564(4) 0.9162(4) 0.8945(3) 0.0640(10) Uani d . 1 C
C4 0.8300(3) 0.9804(3) 0.8635(3) 0.0540(10) Uani d . 1 C
C5 0.7620(3) 0.9215(3) 0.8152(3) 0.0400(10) Uani d . 1 C
C6 0.6238(3) 0.9779(3) 0.7806(2) 0.0370(10) Uani d . 1 C
C7 0.5415(3) 1.0902(3) 0.8013(3) 0.0410(10) Uani d . 1 C
C8 0.4116(3) 1.1324(3) 0.7683(2) 0.0390(10) Uani d . 1 C
C9 0.3699(3) 1.0573(3) 0.7156(3) 0.0420(10) Uani d . 1 C
C10 0.4572(3) 0.9468(3) 0.6960(2) 0.0370(10) Uani d . 1 C
C11 0.3223(3) 1.2542(3) 0.7878(3) 0.0430(10) Uani d . 1 C
C12 0.3557(4) 1.3235(3) 0.8479(3) 0.0530(10) Uani d . 1 C
C13 0.2698(4) 1.4349(3) 0.8655(3) 0.0620(10) Uani d . 1 C
C14 0.1184(4) 1.4162(4) 0.7697(4) 0.0730(10) Uani d . 1 C
C15 0.1979(4) 1.3042(4) 0.7477(4) 0.0630(10) Uani d . 1 C
C16 0.4232(3) 0.8593(3) 0.6408(2) 0.0420(10) Uani d . 1 C
C17 0.3039(4) 0.8847(4) 0.5958(3) 0.0550(10) Uani d . 1 C
C18 0.2825(4) 0.7961(4) 0.5469(3) 0.0630(10) Uani d . 1 C
C19 0.3820(5) 0.6872(4) 0.5427(3) 0.0700(10) Uani d . 1 C
C20 0.4977(4) 0.6692(3) 0.5883(3) 0.0630(10) Uani d . 1 C
C21 0.9743(4) 0.7187(3) 0.4782(3) 0.0560(10) Uani d . 1 C
C22 0.6765(3) 0.4296(3) 0.8931(3) 0.0440(10) Uani d . 1 C
H1 0.9737 0.6631 0.8171 0.070 Uiso calc R 1 H
H2 1.0932 0.7505 0.8994 0.076 Uiso calc R 1 H
H3 1.0050 0.9543 0.9266 0.077 Uiso calc R 1 H
H4 0.7920 1.0617 0.8750 0.065 Uiso calc R 1 H
H7 0.5729 1.1373 0.8372 0.049 Uiso calc R 1 H
H9 0.2829 1.0818 0.6935 0.050 Uiso calc R 1 H
H12 0.4376 1.2946 0.8770 0.064 Uiso calc R 1 H
H13 0.2967 1.4795 0.9059 0.075 Uiso calc R 1 H
H14 0.0360 1.4477 0.7415 0.087 Uiso calc R 1 H
H15 0.1687 1.2623 0.7063 0.075 Uiso calc R 1 H
H17 0.2394 0.9597 0.5982 0.065 Uiso calc R 1 H
H18 0.2020 0.8097 0.5173 0.076 Uiso calc R 1 H
H19 0.3703 0.6272 0.5094 0.084 Uiso calc R 1 H
H20 0.5642 0.5954 0.5855 0.076 Uiso calc R 1 H

loop_
_atom_site_aniso_label
_atom_site_aniso_U_11
_atom_site_aniso_U_22
_atom_site_aniso_U_33
_atom_site_aniso_U_12
_atom_site_aniso_U_13
_atom_site_aniso_U_23
Zn1 0.0588(3) 0.0337(2) 0.0514(2) 0.0090(2) -0.0209(2) -0.0206(2)
S1 0.0618(6) 0.1097(9) 0.0761(6) -0.0098(6) -0.0086(5) -0.0572(6)
S2 0.0761(6) 0.0428(5) 0.0581(5) -0.0029(4) -0.0329(5) -0.0066(4)
N1 0.0480(10) 0.0400(10) 0.055(2) 0.0170(10) -0.0240(10) -0.0240(10)
N2 0.0390(10) 0.0330(10) 0.0360(10) 0.0030(10) -0.0150(10) -0.0140(10)
N3 0.067(2) 0.0370(10) 0.0490(10) -0.0030(10) -0.0230(10) -0.0180(10)
N4 0.064(2) 0.055(2) 0.078(2) 0.0290(10) -0.032(2) -0.033(2)
N5 0.068(2) 0.078(2) 0.066(2) -0.002(2) -0.009(2) -0.042(2)
N6 0.081(2) 0.037(2) 0.068(2) 0.0060(10) -0.030(2) -0.0160(10)
C1 0.055(2) 0.054(2) 0.069(2) 0.026(2) -0.030(2) -0.028(2)
C2 0.046(2) 0.078(2) 0.066(2) 0.024(2) -0.030(2) -0.029(2)
C3 0.057(2) 0.081(3) 0.076(2) 0.015(2) -0.038(2) -0.043(2)
C4 0.050(2) 0.059(2) 0.072(2) 0.018(2) -0.033(2) -0.040(2)
C5 0.039(2) 0.040(2) 0.044(2) 0.0100(10) -0.0180(10) -0.0200(10)
C6 0.040(2) 0.0320(10) 0.0400(10) 0.0070(10) -0.0160(10) -0.0150(10)
C7 0.042(2) 0.040(2) 0.051(2) 0.0090(10) -0.0230(10) -0.0240(10)
C8 0.037(2) 0.038(2) 0.040(2) 0.0070(10) -0.0150(10) -0.0150(10)
C9 0.036(2) 0.041(2) 0.046(2) 0.0030(10) -0.0180(10) -0.0140(10)
C10 0.038(2) 0.0360(10) 0.0340(10) -0.0050(10) -0.0110(10) -0.0090(10)
C11 0.039(2) 0.039(2) 0.047(2) 0.0110(10) -0.0180(10) -0.0150(10)
C12 0.051(2) 0.053(2) 0.068(2) 0.019(2) -0.032(2) -0.032(2)
C13 0.068(2) 0.057(2) 0.076(2) 0.020(2) -0.032(2) -0.040(2)
C14 0.060(2) 0.077(3) 0.092(3) 0.036(2) -0.042(2) -0.041(2)
C15 0.059(2) 0.065(2) 0.089(2) 0.028(2) -0.047(2) -0.045(2)
C16 0.046(2) 0.044(2) 0.0350(10) -0.0110(10) -0.0120(10) -0.0110(10)
C17 0.052(2) 0.065(2) 0.048(2) -0.012(2) -0.017(2) -0.018(2)
C18 0.064(2) 0.079(3) 0.057(2) -0.026(2) -0.020(2) -0.027(2)
C19 0.091(3) 0.066(2) 0.064(2) -0.027(2) -0.021(2) -0.029(2)
C20 0.087(3) 0.050(2) 0.060(2) -0.010(2) -0.023(2) -0.026(2)
C21 0.064(2) 0.061(2) 0.052(2) -0.012(2) -0.024(2) -0.022(2)
C22 0.047(2) 0.043(2) 0.052(2) 0.0050(10) -0.0220(10) -0.024(2)

loop_
_atom_type_symbol
_atom_type_description
_atom_type_scat_dispersion_real
_atom_type_scat_dispersion_imag
_atom_type_scat_source
C C 0.0033 0.0016 'International Tables Vol C Tables 4.2.6.8 and 6.1.1.4'
H H 0.0000 0.0000 'International Tables Vol C Tables 4.2.6.8 and 6.1.1.4'
N N 0.0061 0.0033 'International Tables Vol C Tables 4.2.6.8 and 6.1.1.4'
S S 0.1246 0.1234 'International Tables Vol C Tables 4.2.6.8 and 6.1.1.4'
Zn Zn 0.2839 1.4301 'International Tables Vol C Tables 4.2.6.8 and 6.1.1.4'

loop_
_geom_angle_atom_site_label_1
_geom_angle_atom_site_label_2
_geom_angle_atom_site_label_3
_geom_angle
_geom_angle_publ_flag
N1 Zn1 N2 74.90(10) yes
N1 Zn1 N3 149.50(10) yes
N1 Zn1 N5 99.60(10) yes
N1 Zn1 N6 98.80(10) yes
N2 Zn1 N3 74.80(10) yes
N2 Zn1 N5 119.20(10) yes
N2 Zn1 N6 130.50(10) yes
N3 Zn1 N5 97.20(10) yes
N3 Zn1 N6 99.00(10) yes
N5 Zn1 N6 110.30(10) yes
C1 N1 C5 118.1(3) no
C1 N1 Zn1 124.8(2) no
C5 N1 Zn1 117.1(2) no
C6 N2 C10 120.2(2) no
C6 N2 Zn1 119.7(2) no
C10 N2 Zn1 120.0(2) no
C20 N3 C16 118.3(3) no
C20 N3 Zn1 125.1(2) no
C16 N3 Zn1 116.6(2) no
C14 N4 C13 115.7(3) no
C21 N5 Zn1 157.2(3) no
C22 N6 Zn1 175.8(3) no
N1 C1 C2 123.3(3) no
C1 C2 C3 118.6(3) no
C2 C3 C4 119.6(3) no
C5 C4 C3 118.5(3) no
N1 C5 C4 121.9(3) no
N1 C5 C6 113.9(2) no
C4 C5 C6 124.1(2) no
N2 C6 C7 121.4(2) no
N2 C6 C5 114.2(2) no
C7 C6 C5 124.3(2) no
C6 C7 C8 119.7(3) no
C7 C8 C9 117.5(3) no
C7 C8 C11 120.8(3) no
C9 C8 C11 121.7(2) no
C10 C9 C8 120.3(3) no
N2 C10 C9 120.9(2) no
N2 C10 C16 114.3(2) no
C9 C10 C16 124.8(3) no
C12 C11 C15 115.7(3) no
C12 C11 C8 122.4(2) no
C15 C11 C8 122.0(3) no
C11 C12 C13 120.9(3) no
N4 C13 C12 123.5(3) no
N4 C14 C15 124.9(3) no
C14 C15 C11 119.4(3) no
N3 C16 C17 122.3(3) no
N3 C16 C10 114.3(2) no
C17 C16 C10 123.5(3) no
C16 C17 C18 118.5(3) no
C19 C18 C17 119.2(3) no
C20 C19 C18 118.9(3) no
N3 C20 C19 122.8(4) no
N5 C21 S1 179.1(4) no
N6 C22 S2 179.7(3) no
N1 C1 H1 118.4 no
C2 C1 H1 118.4 no
C1 C2 H2 120.7 no
C3 C2 H2 120.7 no
C2 C3 H3 120.2 no
C4 C3 H3 120.2 no
C5 C4 H4 120.7 no
C3 C4 H4 120.7 no
C6 C7 H7 120.1 no
C8 C7 H7 120.1 no
C10 C9 H9 119.9 no
C8 C9 H9 119.9 no
C11 C12 H12 119.6 no
C13 C12 H12 119.6 no
N4 C13 H13 118.3 no
C12 C13 H13 118.3 no
N4 C14 H14 117.6 no
C15 C14 H14 117.6 no
C14 C15 H15 120.3 no
C11 C15 H15 120.3 no
C16 C17 H17 120.7 no
C18 C17 H17 120.7 no
C19 C18 H18 120.4 no
C17 C18 H18 120.4 no
C20 C19 H19 120.5 no
C18 C19 H19 120.5 no
N3 C20 H20 118.6 no
C19 C20 H20 118.6 no

loop_
_geom_bond_atom_site_label_1
_geom_bond_atom_site_label_2
_geom_bond_distance
_geom_bond_publ_flag
Zn1 N1 2.159(2) yes
Zn1 N2 2.089(2) yes
Zn1 N3 2.181(3) yes
Zn1 N5 1.979(3) yes
Zn1 N6 1.965(3) yes
S1 C21 1.621(4) no
S2 C22 1.622(3) no
N1 C1 1.340(4) no
N1 C5 1.343(3) no
N2 C6 1.337(3) no
N2 C10 1.338(3) no
N3 C20 1.342(4) no
N3 C16 1.342(4) no
N4 C14 1.319(5) no
N4 C13 1.329(5) no
N5 C21 1.147(4) no
N6 C22 1.146(4) no
C1 C2 1.354(5) no
C2 C3 1.372(5) no
C3 C4 1.384(4) no
C4 C5 1.375(4) no
C5 C6 1.488(4) no
C6 C7 1.383(4) no
C7 C8 1.390(4) no
C8 C9 1.393(4) no
C8 C11 1.489(4) no
C9 C10 1.381(4) no
C10 C16 1.491(4) no
C11 C12 1.375(4) no
C11 C15 1.391(4) no
C12 C13 1.377(4) no
C14 C15 1.376(5) no
C16 C17 1.380(4) no
C17 C18 1.385(4) no
C18 C19 1.379(5) no
C19 C20 1.363(5) no
C1 H1 0.93 no
C2 H2 0.93 no
C3 H3 0.93 no
C4 H4 0.93 no
C7 H7 0.93 no
C9 H9 0.93 no
C12 H12 0.93 no
C13 H13 0.93 no
C14 H14 0.93 no
C15 H15 0.93 no
C17 H17 0.93 no
C18 H18 0.93 no
C19 H19 0.93 no
C20 H20 0.93 no

loop_
_geom_torsion_atom_site_label_1
_geom_torsion_atom_site_label_2
_geom_torsion_atom_site_label_3
_geom_torsion_atom_site_label_4
_geom_torsion
_geom_torsion_publ_flag
N6 Zn1 N1 C1 50.2(3) no
N5 Zn1 N1 C1 -62.2(3) no
N2 Zn1 N1 C1 179.9(3) no
N3 Zn1 N1 C1 175.2(2) no
N6 Zn1 N1 C5 -132.5(2) no
N5 Zn1 N1 C5 115.0(2) no
N2 Zn1 N1 C5 -2.8(2) no
N3 Zn1 N1 C5 -7.5(3) no
N6 Zn1 N2 C6 88.9(2) no
N5 Zn1 N2 C6 -92.5(2) no
N1 Zn1 N2 C6 0.2(2) no
N3 Zn1 N2 C6 177.7(2) no
N6 Zn1 N2 C10 -87.0(2) no
N5 Zn1 N2 C10 91.7(2) no
N1 Zn1 N2 C10 -175.7(2) no
N3 Zn1 N2 C10 1.9(2) no
N6 Zn1 N3 C20 -52.0(3) no
N5 Zn1 N3 C20 59.9(3) no
N2 Zn1 N3 C20 178.3(3) no
N1 Zn1 N3 C20 -177.0(2) no
N6 Zn1 N3 C16 129.4(2) no
N5 Zn1 N3 C16 -118.6(2) no
N2 Zn1 N3 C16 -0.2(2) no
N1 Zn1 N3 C16 4.5(3) no
N6 Zn1 N5 C21 -8.9(8) no
N2 Zn1 N5 C21 172.1(7) no
N1 Zn1 N5 C21 94.2(8) no
N3 Zn1 N5 C21 -111.3(8) no
N5 Zn1 N6 C22 67(4) no
N2 Zn1 N6 C22 -114(4) no
N1 Zn1 N6 C22 -37(4) no
N3 Zn1 N6 C22 168(4) no
C5 N1 C1 C2 -1.1(5) no
Zn1 N1 C1 C2 176.1(3) no
N1 C1 C2 C3 -0.2(6) no
C1 C2 C3 C4 1.1(6) no
C2 C3 C4 C5 -0.6(5) no
C1 N1 C5 C4 1.7(4) no
Zn1 N1 C5 C4 -175.8(2) no
C1 N1 C5 C6 -177.8(3) no
Zn1 N1 C5 C6 4.7(3) no
C3 C4 C5 N1 -0.8(5) no
C3 C4 C5 C6 178.6(3) no
C10 N2 C6 C7 -1.1(4) no
Zn1 N2 C6 C7 -177.0(2) no
C10 N2 C6 C5 178.0(2) no
Zn1 N2 C6 C5 2.2(3) no
N1 C5 C6 N2 -4.5(4) no
C4 C5 C6 N2 176.0(3) no
N1 C5 C6 C7 174.6(3) no
C4 C5 C6 C7 -4.9(5) no
N2 C6 C7 C8 0.7(4) no
C5 C6 C7 C8 -178.3(3) no
C6 C7 C8 C9 0.3(4) no
C6 C7 C8 C11 -179.1(2) no
C7 C8 C9 C10 -0.9(4) no
C11 C8 C9 C10 178.4(2) no
C6 N2 C10 C9 0.5(4) no
Zn1 N2 C10 C9 176.3(2) no
C6 N2 C10 C16 -178.9(2) no
Zn1 N2 C10 C16 -3.1(3) no
C8 C9 C10 N2 0.6(4) no
C8 C9 C10 C16 179.8(2) no
C7 C8 C11 C12 -5.4(4) no
C9 C8 C11 C12 175.2(3) no
C7 C8 C11 C15 175.5(3) no
C9 C8 C11 C15 -3.8(4) no
C15 C11 C12 C13 -0.2(5) no
C8 C11 C12 C13 -179.3(3) no
C14 N4 C13 C12 -0.9(6) no
C11 C12 C13 N4 0.6(6) no
C13 N4 C14 C15 0.7(6) no
N4 C14 C15 C11 -0.3(6) no
C12 C11 C15 C14 0.0(5) no
C8 C11 C15 C14 179.1(3) no
C20 N3 C16 C17 -0.5(4) no
Zn1 N3 C16 C17 178.2(2) no
C20 N3 C16 C10 -179.9(2) no
Zn1 N3 C16 C10 -1.2(3) no
N2 C10 C16 N3 2.7(3) no
C9 C10 C16 N3 -176.6(2) no
N2 C10 C16 C17 -176.7(2) no
C9 C10 C16 C17 4.0(4) no
N3 C16 C17 C18 1.0(4) no
C10 C16 C17 C18 -179.7(3) no
C16 C17 C18 C19 -1.1(5) no
C17 C18 C19 C20 0.8(5) no
C16 N3 C20 C19 0.1(5) no
Zn1 N3 C20 C19 -178.4(3) no
C18 C19 C20 N3 -0.3(5) no
